data_4506987
loop_
_publ_author_name
'Stevenson, Kristina A.'
'Melan, Caroline F. C.'
'Fleischel, Olivier'
'Wang, Ruiyao'
'Petitjean, Anne'

_publ_section_title
;
 Solid-State Self-Assembly of Triazolylpyridine-Based Helicates and
 Mesocate: Control of the Metal--Metal Distances
;
_journal_issue 11
_journal_name_full 'Crystal Growth &amp; Design'
_journal_page_first 5169
_journal_paper_doi 10.1021/cg301197w
_journal_volume 12
_journal_year 2012
_chemical_formula_sum 'C23 H20 B4 Cl8 F16 N2 Ni2 O2'
_chemical_formula_weight 1104.67
_chemical_name_systematic
; 
 ? 
;
_space_group_IT_number 167
_symmetry_space_group_name_Hall '-R 3 2"c'
_symmetry_space_group_name_H-M 'R -3 c :H'
_atom_sites_solution_hydrogens geom
_atom_sites_solution_primary direct
_atom_sites_solution_secondary difmap
_audit_creation_method SHELXL-97
_cell_angle_alpha 90.00
_cell_angle_beta 90.00
_cell_angle_gamma 120.00
_cell_formula_units_Z 12
_cell_length_a 14.6131(4)
_cell_length_b 14.6131(4)
_cell_length_c 68.830(2)
_cell_measurement_temperature 180(2)
_cell_volume 12729.0(6)
_computing_structure_refinement 'SHELXL-97 (Sheldrick, 2008)'
_computing_structure_solution 'SHELXS-97 (Sheldrick, 2008)'
_diffrn_ambient_temperature 180(2)
_diffrn_measured_fraction_theta_full 1.000
_diffrn_measured_fraction_theta_max 1.000
_diffrn_radiation_monochromator graphite
_diffrn_radiation_source 'fine-focus sealed tube'
_diffrn_radiation_type MoK\a
_diffrn_radiation_wavelength 0.71073
_diffrn_reflns_av_R_equivalents 0.0944
_diffrn_reflns_av_sigmaI/netI 0.0332
_diffrn_reflns_limit_h_max 18
_diffrn_reflns_limit_h_min -17
_diffrn_reflns_limit_k_max 17
_diffrn_reflns_limit_k_min -18
_diffrn_reflns_limit_l_max 84
_diffrn_reflns_limit_l_min -84
_diffrn_reflns_number 44900
_diffrn_reflns_theta_full 26.00
_diffrn_reflns_theta_max 26.00
_diffrn_reflns_theta_min 1.71
_exptl_absorpt_coefficient_mu 1.489
_exptl_absorpt_correction_T_max 0.9160
_exptl_absorpt_correction_T_min 0.8654
_exptl_crystal_density_diffrn 1.729
_exptl_crystal_density_method 'not measured'
_exptl_crystal_F_000 6528
_exptl_crystal_size_max 0.10
_exptl_crystal_size_mid 0.08
_exptl_crystal_size_min 0.06
_refine_diff_density_max 1.569
_refine_diff_density_min -1.102
_refine_diff_density_rms 0.174
_refine_ls_extinction_method none
_refine_ls_goodness_of_fit_ref 7.396
_refine_ls_hydrogen_treatment mixed
_refine_ls_matrix_type full
_refine_ls_number_parameters 185
_refine_ls_number_reflns 2790
_refine_ls_number_restraints 6
_refine_ls_restrained_S_all 7.505
_refine_ls_R_factor_all 0.1782
_refine_ls_R_factor_gt 0.1302
_refine_ls_shift/su_max 0.094
_refine_ls_shift/su_mean 0.006
_refine_ls_structure_factor_coef Fsqd
_refine_ls_weighting_details 'calc w=1/[\s^2^(Fo^2^)+(0.0100P)^2^+0.0000P] where P=(Fo^2^+2Fc^2^)/3'
_refine_ls_weighting_scheme calc
_refine_ls_wR_factor_gt 0.2820
_refine_ls_wR_factor_ref 0.2859
_reflns_number_gt 1812
_reflns_number_total 2790
_reflns_threshold_expression >2sigma(I)
_cod_data_source_file cg301197w_si_005.cif
_cod_data_source_block ap18
_cod_original_cell_volume 12729.0(7)
_cod_database_code 4506987

loop_
_symmetry_equiv_pos_as_xyz
'x, y, z'
'-y, x-y, z'
'-x+y, -x, z'
'y, x, -z+1/2'
'x-y, -y, -z+1/2'
'-x, -x+y, -z+1/2'
'x+2/3, y+1/3, z+1/3'
'-y+2/3, x-y+1/3, z+1/3'
'-x+y+2/3, -x+1/3, z+1/3'
'y+2/3, x+1/3, -z+5/6'
'x-y+2/3, -y+1/3, -z+5/6'
'-x+2/3, -x+y+1/3, -z+5/6'
'x+1/3, y+2/3, z+2/3'
'-y+1/3, x-y+2/3, z+2/3'
'-x+y+1/3, -x+2/3, z+2/3'
'y+1/3, x+2/3, -z+7/6'
'x-y+1/3, -y+2/3, -z+7/6'
'-x+1/3, -x+y+2/3, -z+7/6'
'-x, -y, -z'
'y, -x+y, -z'
'x-y, x, -z'
'-y, -x, z-1/2'
'-x+y, y, z-1/2'
'x, x-y, z-1/2'
'-x+2/3, -y+1/3, -z+1/3'
'y+2/3, -x+y+1/3, -z+1/3'
'x-y+2/3, x+1/3, -z+1/3'
'-y+2/3, -x+1/3, z-1/6'
'-x+y+2/3, y+1/3, z-1/6'
'x+2/3, x-y+1/3, z-1/6'
'-x+1/3, -y+2/3, -z+2/3'
'y+1/3, -x+y+2/3, -z+2/3'
'x-y+1/3, x+2/3, -z+2/3'
'-y+1/3, -x+2/3, z+1/6'
'-x+y+1/3, y+2/3, z+1/6'
'x+1/3, x-y+2/3, z+1/6'

loop_
_atom_site_label
_atom_site_type_symbol
_atom_site_fract_x
_atom_site_fract_y
_atom_site_fract_z
_atom_site_U_iso_or_equiv
_atom_site_adp_type
_atom_site_occupancy
_atom_site_symmetry_multiplicity
_atom_site_calc_flag
_atom_site_refinement_flags
Ni1 Ni 0.6667 0.3333 0.00003(3) 0.0395(7) Uani 1 3 d S
N1 N 0.5907(7) 0.1938(6) -0.01664(10) 0.042(2) Uani 1 1 d .
N2 N 0.5293(6) 0.2444(6) 0.01578(10) 0.037(2) Uani 1 1 d .
N4 N 0.3968(6) 0.1710(7) 0.03410(11) 0.045(2) Uani 1 1 d .
C1 C 0.6255(8) 0.1726(8) -0.03301(13) 0.047(3) Uani 1 1 d .
H1A H 0.6935 0.2227 -0.0377 0.057 Uiso 1 1 calc R
C2 C 0.5660(9) 0.0805(9) -0.04326(15) 0.056(3) Uani 1 1 d .
H2A H 0.5918 0.0683 -0.0551 0.067 Uiso 1 1 calc R
C3 C 0.4696(10) 0.0072(9) -0.03621(15) 0.061(3) Uani 1 1 d .
H3A H 0.4285 -0.0570 -0.0431 0.073 Uiso 1 1 calc R
C4 C 0.4318(8) 0.0245(8) -0.01955(14) 0.052(3) Uani 1 1 d .
H4A H 0.3650 -0.0265 -0.0145 0.063 Uiso 1 1 calc R
C6 C 0.4620(8) 0.1498(8) 0.00824(14) 0.041(3) Uani 1 1 d .
C5 C 0.4945(8) 0.1194(8) -0.01023(14) 0.043(3) Uani 1 1 d .
N3 N 0.4885(7) 0.2587(7) 0.03190(10) 0.046(2) Uani 1 1 d .
C7 C 0.3778(8) 0.1012(8) 0.02020(14) 0.049(3) Uani 1 1 d .
H7A H 0.3183 0.0323 0.0189 0.059 Uiso 1 1 calc R
C8 C 0.3336(8) 0.1571(8) 0.05219(12) 0.049(3) Uani 1 1 d .
H8A H 0.2581 0.1060 0.0497 0.059 Uiso 1 1 calc R
H8B H 0.3400 0.2254 0.0560 0.059 Uiso 1 1 calc R
C11 C 0.3157(10) 0.0191(10) 0.07608(15) 0.050(3) Uani 1 1 d .
C9 C 0.3744(9) 0.1169(9) 0.06837(13) 0.043(3) Uani 1 1 d .
C10 C 0.4750(10) 0.1766(11) 0.07587(16) 0.069(4) Uani 1 1 d .
C13 C 0.0000 0.0000 0.0712(6) 0.207(16) Uiso 1 3 d S
Cl1 Cl 0.0130(10) -0.1043(11) 0.08366(15) 0.422(7) Uiso 1 1 d .
F4 F 0.0032(11) -0.2051(11) 0.0214(2) 0.239(3) Uani 1 1 d D
B1 B 0.0975(14) -0.1474(14) 0.0314(2) 0.26(2) Uani 1 1 d D
F3 F 0.1156(10) -0.0509(10) 0.0367(2) 0.239(3) Uani 1 1 d D
F2 F 0.1778(11) -0.1272(10) 0.0201(2) 0.239(3) Uani 1 1 d D
F1 F 0.1040(11) -0.2011(10) 0.0485(2) 0.239(3) Uani 1 1 d D
C12 C 0.088(5) -0.245(5) 0.0833 0.48(5) Uiso 1 2 d S
O2W O 0.0000 0.0000 0.0000 0.60(12) Uiso 0.50 6 d SP
O1 O 0.015(3) -0.318(3) 0.0833 0.35(2) Uiso 1 2 d S
H11A H 0.258(6) -0.020(6) 0.0716(11) 0.02(3) Uiso 1 1 d .
H10A H 0.513(7) 0.247(7) 0.0723(12) 0.05(3) Uiso 1 1 d .

loop_
_atom_site_aniso_label
_atom_site_aniso_U_11
_atom_site_aniso_U_22
_atom_site_aniso_U_33
_atom_site_aniso_U_23
_atom_site_aniso_U_13
_atom_site_aniso_U_12
Ni1 0.0451(9) 0.0451(9) 0.0282(11) 0.000 0.000 0.0225(5)
N1 0.049(6) 0.047(5) 0.031(4) 0.002(4) 0.000(4) 0.025(5)
N2 0.040(5) 0.046(6) 0.022(4) -0.001(4) 0.000(4) 0.019(4)
N4 0.039(5) 0.062(6) 0.030(5) 0.005(4) 0.001(4) 0.022(5)
C1 0.061(7) 0.053(7) 0.034(6) 0.001(5) 0.007(5) 0.033(6)
C2 0.072(9) 0.064(8) 0.038(6) -0.011(6) 0.004(6) 0.038(7)
C3 0.090(10) 0.052(8) 0.043(7) -0.016(6) -0.011(7) 0.036(7)
C4 0.061(8) 0.041(7) 0.042(7) -0.010(5) -0.005(6) 0.016(6)
C6 0.050(7) 0.047(7) 0.028(6) 0.000(5) -0.005(5) 0.025(6)
C5 0.047(7) 0.056(7) 0.033(6) 0.000(5) -0.004(5) 0.030(6)
N3 0.050(6) 0.057(6) 0.029(4) -0.001(4) 0.004(4) 0.026(5)
C7 0.049(7) 0.057(8) 0.029(6) 0.000(6) -0.006(5) 0.017(6)
C8 0.054(6) 0.065(8) 0.032(5) 0.008(6) 0.011(5) 0.031(6)
C11 0.044(8) 0.068(9) 0.038(7) -0.018(6) 0.003(6) 0.028(7)
C9 0.050(7) 0.055(7) 0.021(5) 0.007(5) 0.012(5) 0.025(6)
C10 0.071(9) 0.061(9) 0.047(8) 0.013(6) -0.007(6) 0.011(8)
F4 0.202(6) 0.171(6) 0.275(9) -0.056(5) -0.013(6) 0.042(5)
B1 0.50(7) 0.12(2) 0.13(2) -0.007(16) 0.18(3) 0.13(3)
F3 0.202(6) 0.171(6) 0.275(9) -0.056(5) -0.013(6) 0.042(5)
F2 0.202(6) 0.171(6) 0.275(9) -0.056(5) -0.013(6) 0.042(5)
F1 0.202(6) 0.171(6) 0.275(9) -0.056(5) -0.013(6) 0.042(5)

loop_
_atom_type_symbol
_atom_type_description
_atom_type_scat_dispersion_real
_atom_type_scat_dispersion_imag
_atom_type_scat_source
C C 0.0033 0.0016 'International Tables Vol C Tables 4.2.6.8 and 6.1.1.4'
H H 0.0000 0.0000 'International Tables Vol C Tables 4.2.6.8 and 6.1.1.4'
B B 0.0013 0.0007 'International Tables Vol C Tables 4.2.6.8 and 6.1.1.4'
Cl Cl 0.1484 0.1585 'International Tables Vol C Tables 4.2.6.8 and 6.1.1.4'
F F 0.0171 0.0103 'International Tables Vol C Tables 4.2.6.8 and 6.1.1.4'
N N 0.0061 0.0033 'International Tables Vol C Tables 4.2.6.8 and 6.1.1.4'
Ni Ni 0.3393 1.1124 'International Tables Vol C Tables 4.2.6.8 and 6.1.1.4'
O O 0.0106 0.0060 'International Tables Vol C Tables 4.2.6.8 and 6.1.1.4'

loop_
_geom_angle_atom_site_label_1
_geom_angle_atom_site_label_2
_geom_angle_atom_site_label_3
_geom_angle
_geom_angle_site_symmetry_1
_geom_angle_site_symmetry_3
N2 Ni1 N2 95.1(3) 2_655 3_665
N2 Ni1 N2 95.1(3) 2_655 .
N2 Ni1 N2 95.1(3) 3_665 .
N2 Ni1 N1 78.6(3) 2_655 2_655
N2 Ni1 N1 94.1(3) 3_665 2_655
N2 Ni1 N1 169.3(3) . 2_655
N2 Ni1 N1 169.3(3) 2_655 3_665
N2 Ni1 N1 78.5(3) 3_665 3_665
N2 Ni1 N1 94.1(3) . 3_665
N1 Ni1 N1 93.2(3) 2_655 3_665
N2 Ni1 N1 94.1(3) 2_655 .
N2 Ni1 N1 169.3(3) 3_665 .
N2 Ni1 N1 78.6(3) . .
N1 Ni1 N1 93.2(3) 2_655 .
N1 Ni1 N1 93.2(3) 3_665 .
C1 N1 C5 116.9(8) . .
C1 N1 Ni1 127.4(7) . .
C5 N1 Ni1 115.6(6) . .
N3 N2 C6 109.4(8) . .
N3 N2 Ni1 135.3(7) . .
C6 N2 Ni1 115.3(6) . .
C7 N4 N3 112.6(8) . .
C7 N4 C8 128.1(9) . .
N3 N4 C8 118.9(8) . .
N1 C1 C2 122.1(10) . .
N1 C1 H1A 118.9 . .
C2 C1 H1A 118.9 . .
C3 C2 C1 119.1(10) . .
C3 C2 H2A 120.5 . .
C1 C2 H2A 120.5 . .
C2 C3 C4 120.9(11) . .
C2 C3 H3A 119.6 . .
C4 C3 H3A 119.6 . .
C3 C4 C5 117.1(11) . .
C3 C4 H4A 121.5 . .
C5 C4 H4A 121.5 . .
N2 C6 C7 108.2(9) . .
N2 C6 C5 117.2(9) . .
C7 C6 C5 134.5(10) . .
N1 C5 C4 123.9(9) . .
N1 C5 C6 113.3(9) . .
C4 C5 C6 122.9(10) . .
N2 N3 N4 105.1(8) . .
N4 C7 C6 104.6(9) . .
N4 C7 H7A 127.7 . .
C6 C7 H7A 127.7 . .
N4 C8 C9 109.1(7) . .
N4 C8 H8A 109.9 . .
C9 C8 H8A 109.9 . .
N4 C8 H8B 109.9 . .
C9 C8 H8B 109.9 . .
H8A C8 H8B 108.3 . .
C9 C11 C11 122.3(7) . 16_544
C9 C11 H11A 119(6) . .
C11 C11 H11A 118(6) 16_544 .
C11 C9 C10 115.7(11) . .
C11 C9 C8 122.2(10) . .
C10 C9 C8 122.1(10) . .
C10 C10 C9 121.9(6) 16_544 .
C10 C10 H10A 119(5) 16_544 .
C9 C10 H10A 117(6) . .
Cl1 C13 Cl1 99.9(16) . 2
Cl1 C13 Cl1 99.9(16) . 3
Cl1 C13 Cl1 99.9(16) 2 3
F2 B1 F3 103.9(15) . .
F2 B1 F4 110.2(14) . .
F3 B1 F4 112.7(16) . .
F2 B1 F1 108.1(16) . .
F3 B1 F1 108.5(13) . .
F4 B1 F1 112.9(16) . .

loop_
_geom_bond_atom_site_label_1
_geom_bond_atom_site_label_2
_geom_bond_distance
_geom_bond_site_symmetry_2
Ni1 N2 2.070(7) 2_655
Ni1 N2 2.070(7) 3_665
Ni1 N2 2.070(7) .
Ni1 N1 2.108(7) 2_655
Ni1 N1 2.108(7) 3_665
Ni1 N1 2.108(7) .
N1 C1 1.334(10) .
N1 C5 1.352(11) .
N2 N3 1.325(9) .
N2 C6 1.337(11) .
N4 C7 1.323(11) .
N4 N3 1.321(10) .
N4 C8 1.502(11) .
C1 C2 1.376(12) .
C1 H1A 0.9500 .
C2 C3 1.364(13) .
C2 H2A 0.9500 .
C3 C4 1.351(13) .
C3 H3A 0.9500 .
C4 C5 1.380(13) .
C4 H4A 0.9500 .
C6 C7 1.350(12) .
C6 C5 1.499(13) .
C7 H7A 0.9500 .
C8 C9 1.514(12) .
C8 H8A 0.9900 .
C8 H8B 0.9900 .
C11 C9 1.354(14) .
C11 C11 1.37(2) 16_544
C11 H11A 0.80(7) .
C9 C10 1.380(14) .
C10 C10 1.35(2) 16_544
C10 H10A 0.93(9) .
C13 Cl1 1.84(2) .
C13 Cl1 1.84(2) 2
C13 Cl1 1.84(2) 3
F4 B1 1.387(14) .
B1 F2 1.314(13) .
B1 F3 1.348(13) .
B1 F1 1.441(13) .
C12 O1 1.07(9) .

loop_
_geom_torsion_atom_site_label_1
_geom_torsion_atom_site_label_2
_geom_torsion_atom_site_label_3
_geom_torsion_atom_site_label_4
_geom_torsion
_geom_torsion_site_symmetry_1
_geom_torsion_site_symmetry_4
N2 Ni1 N1 C1 -85.9(8) 2_655 .
N2 Ni1 N1 C1 125.4(16) 3_665 .
N2 Ni1 N1 C1 179.8(8) . .
N1 Ni1 N1 C1 -7.1(8) 2_655 .
N1 Ni1 N1 C1 86.2(6) 3_665 .
N2 Ni1 N1 C5 96.5(7) 2_655 .
N2 Ni1 N1 C5 -52.3(18) 3_665 .
N2 Ni1 N1 C5 2.2(6) . .
N1 Ni1 N1 C5 175.3(7) 2_655 .
N1 Ni1 N1 C5 -91.4(8) 3_665 .
N2 Ni1 N2 N3 86.8(7) 2_655 .
N2 Ni1 N2 N3 -8.7(8) 3_665 .
N1 Ni1 N2 N3 140.0(15) 2_655 .
N1 Ni1 N2 N3 -87.6(8) 3_665 .
N1 Ni1 N2 N3 180.0(8) . .
N2 Ni1 N2 C6 -94.8(8) 2_655 .
N2 Ni1 N2 C6 169.7(7) 3_665 .
N1 Ni1 N2 C6 -41.6(19) 2_655 .
N1 Ni1 N2 C6 90.8(6) 3_665 .
N1 Ni1 N2 C6 -1.6(6) . .
C5 N1 C1 C2 1.3(14) . .
Ni1 N1 C1 C2 -176.3(7) . .
N1 C1 C2 C3 -1.8(15) . .
C1 C2 C3 C4 0.8(16) . .
C2 C3 C4 C5 0.6(15) . .
N3 N2 C6 C7 -2.0(10) . .
Ni1 N2 C6 C7 179.2(6) . .
N3 N2 C6 C5 179.7(7) . .
Ni1 N2 C6 C5 0.9(10) . .
C1 N1 C5 C4 0.2(14) . .
Ni1 N1 C5 C4 178.1(8) . .
C1 N1 C5 C6 179.9(8) . .
Ni1 N1 C5 C6 -2.3(10) . .
C3 C4 C5 N1 -1.1(15) . .
C3 C4 C5 C6 179.2(9) . .
N2 C6 C5 N1 0.9(12) . .
C7 C6 C5 N1 -176.7(10) . .
N2 C6 C5 C4 -179.4(9) . .
C7 C6 C5 C4 2.9(17) . .
C6 N2 N3 N4 0.9(9) . .
Ni1 N2 N3 N4 179.4(6) . .
C7 N4 N3 N2 0.5(10) . .
C8 N4 N3 N2 174.6(7) . .
N3 N4 C7 C6 -1.7(11) . .
C8 N4 C7 C6 -175.1(8) . .
N2 C6 C7 N4 2.2(11) . .
C5 C6 C7 N4 -180.0(10) . .
C7 N4 C8 C9 90.2(11) . .
N3 N4 C8 C9 -82.8(10) . .
C11 C11 C9 C10 1.2(19) 16_544 .
C11 C11 C9 C8 179.6(12) 16_544 .
N4 C8 C9 C11 -113.3(10) . .
N4 C8 C9 C10 65.0(13) . .
C11 C9 C10 C10 -4(2) . 16_544
C8 C9 C10 C10 177.7(15) . 16_544
